data_4321003
loop_
_publ_author_name
'Yan Ding'
'Shan-Ming Kuang'
'Michael J. Siwajek'
'Phillip E. Fanwick'
'Richard A. Walton'

_publ_contact_author_address
;    Department of Chemistry
     Purdue University
     W. Lafayette
     IN 47907
     USA
;
_publ_contact_author_email fanwick@.xray.chem.purdue.edu
_publ_contact_author_fax 1(765)4940239
_publ_contact_author_name 'Phillip E. Fanwick'
_publ_contact_author_phone 1(765)4944572
_publ_section_title
;
 Reactions of the Dirhenium(II) Complexes Re2X4(\m-dppm)2 (X = Cl, Br;
 dppm = Ph2PCH2PPh2) with Isocyanides. 21.1A Comparison with the Complexes
 Re2Cl4(\m-dppE)2 and Re2Cl4(\m-dcpm)2 (dppE = Ph2PC(CH2)PPh2; dcpm =
 Cy2PCH2PCy2) and the Structural Characterization of Complexes of the
 Types Re2Cl4(\m-LL)2(CNR), Re2Cl4(\m-LL)2(CNR)2, and
 [Re2Cl3(\m-LL)2(CNR)3]+ (LL = dppm, dppE, dcpm; R =t-Bu, Xyl)
;
_journal_name_full 'Inorganic Chemistry'
_journal_page_first 2676
_journal_page_last 2683
_journal_paper_doi 10.1021/ic000064a
_journal_volume 39
_journal_year 2000
_chemical_formula_sum 'C68 H76 Cl10 N2 P4 Re4'
_chemical_formula_weight 1772.20
_chemical_name_systematic ' ?'
_space_group_IT_number 14
_symmetry_cell_setting monoclinic
_symmetry_space_group_name_Hall '-P 2ybc'
_symmetry_space_group_name_H-M 'P 1 21/c 1'
_atom_type_scat_source 'International Tables for Crystallography (Vol C)'
_audit_creation_date 10-6-99
_audit_creation_method from_MolEN_and_SHELXL
_audit_update_record ' ?'
_cell_angle_alpha 90.00
_cell_angle_beta 92.3135(7)
_cell_angle_gamma 90.00
_cell_formula_units_Z 4
_cell_length_a 14.4494(2)
_cell_length_b 34.0915(5)
_cell_length_c 15.5458(2)
_cell_measurement_reflns_used 56479
_cell_measurement_temperature 193
_cell_measurement_theta_max 27
_cell_measurement_theta_min 4
_cell_volume 7651.65(18)
_computing_cell_refinement DENZO/SCALEPACK_(Otwinowski,_1996)
_computing_data_collection Collect_(Nonius,_1998)
_computing_data_reduction DENZO/SCALEPACK_(Otwinowski,_1996)
_computing_molecular_graphics
;
    ORTEP (Johnson, 1976)
    Xtal_GX (Hall, 1995)
    PLUTON (Spek, 1991)
;
_computing_publication_material CIF_VAX_MolEN_(Fair,_1990)
_computing_structure_refinement SHELX97_(Sheldrick,_1997)
_computing_structure_solution PATTY_(DIRDIF92,_Beurskins,_1992)
_diffrn_ambient_temperature 193
_diffrn_radiation_type MO-K\a
_diffrn_radiation_wavelength 0.71073
_diffrn_reflns_av_R_equivalents 0.072
_diffrn_reflns_limit_h_max 18
_diffrn_reflns_limit_h_min 0
_diffrn_reflns_limit_k_max 44
_diffrn_reflns_limit_k_min 0
_diffrn_reflns_limit_l_max 20
_diffrn_reflns_limit_l_min -20
_diffrn_reflns_number 56479
_diffrn_reflns_theta_max 27.50
_diffrn_reflns_theta_min 4.00
_exptl_absorpt_coefficient_mu 3.677
_exptl_absorpt_correction_T_max 0.5760
_exptl_absorpt_correction_T_min 0.2636
_exptl_absorpt_correction_type refined_empirical_(Otwinowski_&_Minor,_1996
_exptl_crystal_colour orange
_exptl_crystal_density_diffrn 1.54
_exptl_crystal_description plate
_exptl_crystal_F_000 3512
_exptl_crystal_size_max 0.40
_exptl_crystal_size_mid 0.25
_exptl_crystal_size_min 0.15
_refine_diff_density_max 1.81
_refine_diff_density_min -1.58
_refine_ls_extinction_method none
_refine_ls_goodness_of_fit_ref 1.050
_refine_ls_hydrogen_treatment H_atoms_riding
_refine_ls_matrix_type full
_refine_ls_number_parameters 782
_refine_ls_number_reflns 14696
_refine_ls_number_restraints 0
_refine_ls_R_factor_gt 0.049
_refine_ls_shift/su_max 0.003
_refine_ls_structure_factor_coef Fsqd
_refine_ls_weighting_details 'w=1/[\s^2^(Fo^2^)+(0.0302P)^2^+79.2026P] where P=(Fo^2^+2Fc^2^)/'
_refine_ls_weighting_scheme calc
_refine_ls_wR_factor_ref 0.145
_reflns_number_gt 11021
_reflns_number_total 14696
_reflns_threshold_expression >2.0\s(I)
_cod_data_source_file ic000064a_2.cif
_cod_data_source_block Compound5
_cod_depositor_comments
;
The following automatic conversions were performed:

'_refine_ls_weighting_scheme' value 'calc ' changed to 'calc'
according to the built-in table from CIF Core dictionary named
'cif_core.dic' version 2.4.1 from 2010-06-29.

Automatic conversion script
Id: cif_fix_values 1646 2011-03-28 12:23:43Z adriana 

The value of atom 'C10' tag '_atom_site_aniso_U_22' was changed
from '0.0224)' to '0.022(4)'. The e.s.d. was determined based upon
the e.s.d.s of other values in the same column.

Robertas Stankevi\<c,
2015-03-19
;
_cod_original_cell_volume 7651.6(3)
_cod_original_sg_symbol_H-M 'P 1 21/n 1'
_cod_database_code 4321003

loop_
_symmetry_equiv_pos_as_xyz
'x, y, z'
'-x, y+1/2, -z+1/2'
'-x, -y, -z'
'x, -y+1/2, z+1/2'

loop_
_atom_site_aniso_label
_atom_site_aniso_U_11
_atom_site_aniso_U_22
_atom_site_aniso_U_33
_atom_site_aniso_U_23
_atom_site_aniso_U_13
_atom_site_aniso_U_12
Re1 0.02337(16) 0.02044(18) 0.01583(16) -0.00228(11) -0.00070(11) -0.00066(12)
Re2 0.02132(16) 0.02117(18) 0.01795(16) -0.00116(11) -0.00080(11) -0.00119(12)
Cl11 0.0335(10) 0.0277(10) 0.0244(9) -0.0004(8) -0.0065(8) 0.0053(8)
Cl12 0.0511(12) 0.0234(10) 0.0244(9) -0.0030(9) 0.0021(8) -0.0038(8)
Cl21 0.0420(11) 0.0253(10) 0.0362(11) -0.0008(8) 0.0005(9) -0.0067(9)
Cl22 0.0246(9) 0.0413(12) 0.0298(10) 0.0051(8) -0.0032(8) -0.0008(9)
Cl91 0.075(2) 0.132(3) 0.086(2) -0.031(2) 0.0221(18) -0.013(2)
Cl92 0.0591(16) 0.086(2) 0.0676(18) -0.0080(15) 0.0081(14) -0.0034(16)
Cl93 0.176(5) 0.095(3) 0.094(3) 0.016(3) -0.020(3) -0.005(2)
Cl94 0.082(2) 0.098(3) 0.104(3) 0.0106(19) -0.0210(19) -0.005(23)
Cl95 0.089(2) 0.068(2) 0.077(3) -0.0150(16) -0.0205(17) 0.0178(16)
Cl96 0.085(2) 0.125(3) 0.130(3) -0.041(2) 0.004(2) 0.022(3)
P1 0.0235(9) 0.0237(10) 0.0184(9) 0.0009(8) -0.0014(7) 0.0003(8)
P2 0.0231(9) 0.0205(10) 0.0205(9) -0.0023(7) -0.0009(7) 0.0018(8)
P3 0.0309(10) 0.0244(11) 0.0201(10) -0.0023(7) -0.0009(7) -0.0019(8)
P4 0.0251(9) 0.0265(11) 0.0201(10) -0.0094(8) 0.0013(8) -0.0043(8)
N10 0.040(4) 0.029(4) 0.022(3) -0.002(3) -0.017(3) -0.004(3)
N20 0.029(3) 0.019(3) 0.026(3) -0.005(3) -0.008(3) -0.002(3)
C10 0.027(4) 0.022(4) 0.024(4) -0.003(3) 0.014(3) -0.002(3)
C11 0.029(4) 0.028(4) 0.028(4) -0.001(3) -0.011(3) 0.003(4)
C12 0.058(6) 0.035(5) 0.030(5) -0.014(4) -0.006(4) -0.005(4)
C13 0.054(5) 0.039(5) 0.033(5) -0.008(4) -0.014(4) 0.010(4)
C14 0.046(5) 0.048(6) 0.052(6) 0.004(4) -0.006(4) -0.013(5)
C1B 0.030(4) 0.023(4) 0.022(4) 0.002(3) -0.002(3) 0.006(3)
C20 0.036(4) 0.016(4) 0.019(4) -0.006(3) 0.003(3) 0.002(3)
C21 0.032(4) 0.037(5) 0.029(4) -0.004(4) -0.007(3) 0.004(3)
C22 0.033(5) 0.053(6) 0.046(5) -0.010(4) -0.008(4) 0.004(4)
C23 0.049(5) 0.051(6) 0.034(5) -0.002(4) -0.010(4) -0.007(4)
C24 0.050(5) 0.052(6) 0.027(4) -0.009(4) -0.017(4) 0.005(4)
C2B 0.027(4) 0.031(5) 0.040(5) -0.004(3) 0.002(4) 0.002(4)
C3B 0.025(4) 0.030(4) 0.025(4) -0.002(3) 0.003(3) -0.004(3)
C4B 0.043(5) 0.035(5) 0.026(4) -0.018(4) 0.000(4) -0.001(4)
C111 0.025(4) 0.021(4) 0.027(4) 0.005(3) -0.004(3) 0.003(3)
C112 0.032(4) 0.036(5) 0.034(5) 0.006(4) -0.010(4) 0.001(4)
C113 0.033(4) 0.051(6) 0.037(5) 0.006(4) -0.012(4) 0.000(4)
C114 0.039(5) 0.043(6) 0.052(6) 0.013(4) -0.007(4) 0.014(5)
C115 0.053(6) 0.052(6) 0.039(5) 0.034(5) -0.002(4) -0.017(5)
C116 0.059(6) 0.036(5) 0.034(5) 0.011(4) -0.001(4) 0.001(4)
C121 0.033(4) 0.024(4) 0.021(4) 0.004(4) -0.004(3) -0.001(3)
C122 0.039(4) 0.039(5) 0.017(4) 0.010(4) 0.007(3) 0.004(4)
C123 0.047(5) 0.048(6) 0.024(4) 0.016(4) -0.005(4) -0.006(4)
C124 0.065(6) 0.042(6) 0.022(4) 0.022(5) 0.002(4) 0.008(4)
C125 0.048(5) 0.037(5) 0.041(5) 0.007(4) 0.013(4) 0.015(4)
C126 0.038(5) 0.038(5) 0.030(4) 0.004(4) 0.013(4) 0.006(4)
C211 0.026(4) 0.028(4) 0.032(4) -0.001(3) -0.004(3) -0.004(4)
C212 0.057(6) 0.036(5) 0.029(4) -0.018(4) 0.005(4) 0.004(4)
C213 0.082(8) 0.037(6) 0.058(6) -0.022(5) -0.016(6) 0.012(5)
C214 0.061(6) 0.031(5) 0.049(6) -0.021(4) -0.010(5) 0.003(4)
C215 0.046(5) 0.039(5) 0.037(5) -0.011(4) -0.014(4) -0.001(4)
C216 0.029(4) 0.030(5) 0.034(4) -0.004(3) -0.005(3) 0.009(4)
C221 0.024(4) 0.027(4) 0.033(4) -0.006(3) -0.006(3) 0.003(3)
C222 0.038(4) 0.029(4) 0.021(4) -0.001(3) -0.001(3) 0.005(3)
C223 0.049(5) 0.040(5) 0.026(4) -0.014(4) -0.002(4) 0.001(4)
C224 0.047(5) 0.031(5) 0.030(5) -0.005(4) -0.011(4) 0.012(4)
C225 0.039(5) 0.025(4) 0.037(5) -0.006(3) -0.009(4) 0.004(4)
C226 0.028(5) 0.025(4) 0.034(4) -0.001(3) -0.002(3) 0.004(4)
C311 0.027(4) 0.040(5) 0.023(4) -0.008(3) 0.000(4) -0.005(4)
C312 0.036(4) 0.049(6) 0.024(4) -0.012(4) 0.000(5) 0.000(4)
C313 0.052(6) 0.069(7) 0.025(4) -0.025(5) -0.013(4) -0.001(4)
C314 0.033(5) 0.094(8) 0.035(5) -0.017(5) -0.009(4) 0.004(5)
C315 0.033(5) 0.085(8) 0.052(6) 0.005(5) -0.004(4) -0.021(6)
C316 0.034(5) 0.064(7) 0.048(6) -0.006(4) -0.003(4) -0.017(5)
C321 0.057(5) 0.022(4) 0.021(5) -0.019(4) 0.004(4) -0.003(3)
C322 0.051(5) 0.043(6) 0.031(5) -0.021(4) 0.005(4) -0.001(4)
C323 0.072(7) 0.049(6) 0.026(5) -0.031(5) 0.006(5) 0.000(4)
C324 0.113(9) 0.035(6) 0.017(4) -0.027(4) 0.005(3) 0.002(4)
C325 0.080(7) 0.030(5) 0.030(5) -0.010(5) 0.001(5) 0.000(4)
C326 0.058(6) 0.032(5) 0.021(4) -0.008(4) -0.003(4) 0.002(4)
C411 0.023(4) 0.051(6) 0.024(4) 0.005(4) 0.002(3) -0.011(4)
C412 0.038(5) 0.040(5) 0.042(5) 0.013(4) 0.014(4) -0.003(4)
C413 0.054(6) 0.048(6) 0.052(6) 0.019(5) 0.011(5) -0.014(5)
C414 0.033(5) 0.055(7) 0.058(6) 0.006(4) 0.012(4) -0.028(5)
C415 0.039(5) 0.062(7) 0.056(6) -0.004(5) 0.014(5) -0.015(5)
C416 0.039(5) 0.038(5) 0.036(5) 0.001(4) 0.011(4) -0.006(4)
C421 0.028(4) 0.028(4) 0.021(4) -0.010(3) 0.000(3) -0.003(3)
C422 0.040(5) 0.036(5) 0.038(5) -0.001(4) -0.005(4) -0.009(4)
C423 0.056(6) 0.050(6) 0.031(5) -0.004(5) -0.002(4) -0.010(4)
C424 0.057(6) 0.070(7) 0.021(4) -0.027(5) -0.008(4) -0.009(5)
C425 0.041(5) 0.045(6) 0.035(5) -0.010(4) 0.002(4) 0.000(4)
C426 0.038(4) 0.034(5) 0.025(4) -0.007(4) -0.002(3) -0.002(4)
C901 0.093(10) 0.092(11) 0.100(11) -0.033(8) 0.016(8) -0.024(8)
C902 0.073(8) 0.068(8) 0.080(8) -0.008(6) -0.013(7) -0.014(7)
C903 0.116(12) 0.045(7) 0.123(13) -0.001(7) 0.013(10) 0.023(8)
C904 0.113(13) 0.20(2) 0.078(10) 0.076(13) -0.030(9) -0.018(16)
C905 0.093(10) 0.155(14) 0.040(6) -0.007(10) -0.004(6) 0.024(8)
C906 0.163(16) 0.181(18) 0.071(9) -0.108(14) -0.024(10) 0.052(11)

loop_
_atom_site_label
_atom_site_type_symbol
_atom_site_fract_x
_atom_site_fract_y
_atom_site_fract_z
_atom_site_U_iso_or_equiv
_atom_site_thermal_displace_type
_atom_site_occupancy
_atom_site_calc_flag
Re1 Re 0.188199(18) 0.083466(8) 0.193213(17) 0.01992(8) Uani 1 ?
Re2 Re 0.162977(18) 0.147073(8) 0.245547(17) 0.02019(8) Uani 1 ?
Cl11 Cl 0.27933(13) 0.05053(5) 0.30836(11) 0.0287(5) Uani 1 ?
Cl12 Cl 0.18435(14) 0.01678(5) 0.11496(12) 0.0330(5) Uani 1 ?
Cl21 Cl 0.16256(14) 0.21054(6) 0.33595(13) 0.0345(5) Uani 1 ?
Cl22 Cl 0.01911(12) 0.16969(6) 0.17547(12) 0.0320(56) Uani 1 ?
Cl91 Cl 0.4344(2) 0.18773(12) 0.7200(2) 0.0972(12) Uani 1 ?
Cl92 Cl 0.63133(19) 0.18017(9) 0.61250(19) 0.0708(9) Uani 1 ?
Cl93 Cl 0.6156(4) 0.07752(12) 0.7022(3) 0.1224(19) Uani 1 ?
Cl94 Cl 0.6554(2) 0.11047(12) 0.9040(4) 0.0953(15) Uani 1 ?
Cl95 Cl 0.4131(2) 0.02170(9) 0.5863(3) 0.0786(10) Uani 1 ?
Cl96 Cl 0.2332(3) -0.03915(13) 0.5848(4) 0.1133(14) Uani 1 ?
P1 P 0.327678(12) 0.09516(6) 0.11092(12) 0.0219(5) Uani 1 ?
P2 P 0.26008(12) 0.17991(5) 0.13907(12) 0.0214(5) Uani 1 ?
P3 P 0.05285(13) 0.05486(6) 0.26103(12) 0.0252(5) Uani 1 ?
P4 P 0.07408(13) 0.12846(6) 0.37165(11) 0.0230(5) Uani 1 ?
N10 N 0.0658(4) 0.10326(19) 0.0252(4) 0.0308(19) Uani 1 ?
N20 N 0.3510(4) 0.14281(17) 0.3569(4) 0.0249(15) Uani 1 ?
C10 C 0.1084(5) 0.0974(2) 0.0883(7) 0.024(2) Uani 1 ?
C11 C 0.00775(5) 0.1072(3) -0.0536(7) 0.029(2) Uani 1 ?
C12 C -0.0100(6) 0.0648(2) -0.0870(5) 0.041(3) Uani 1 ?
C13 C 0.0605(6) 0.1289(4) -0.1189(7) 0.042(3) Uani 1 ?
C14 C -0.0804(6) 0.1288(4) -0.0301(6) 0.049(3) Uani 1 ?
C1B C 0.3580(5) 0.1475(3) 0.1222(7) 0.025(2) Uani 1 ?
C20 C 0.2821(5) 0.1418(3) 0.3168(6) 0.024(2) Uani 1 ?
C21 C 0.4270(5) 0.1507(3) 0.4173(7) 0.033(2) Uani 1 ?
C22 C 0.5113(5) 0.1650(4) 0.3651(8) 0.044(3) Uani 1 ?
C23 C 0.3935(6) 0.1827(4) 0.4799(8) 0.045(3) Uani 1 ?
C24 C 0.4527(6) 0.1125(4) 0.4643(7) 0.044(3) Uani 1 ?
C2B C 0.4446(5) 0.1600(4) 0.1290(7) 0.033(2) Uani 1 ?
C3B C 0.0456(5) 0.0760(3) 0.3693(7) 0.027(2) Uani 1 ?
C4B C 0.0375(5) 0.0538(3) 0.4385(7) 0.035(2) Uani 1 ?
C111 C 0.4315(5) 0.0681(3) 0.1453(7) 0.024(2) Uani 1 ?
C112 C 0.4717(5) 0.0759(3) 0.2265(7) 0.034(3) Uani 1 ?
C113 C 0.5490(6) 0.0552(4) 0.2568(8) 0.041(3) Uani 1 ?
C114 C 0.5853(6) 0.0249(4) 0.2053(8) 0.045(3) Uani 1 ?
C115 C 0.5443(6) 0.0179(4) 0.1288(8) 0.048(3) Uani 1 ?
C116 C 0.4675(6) 0.0386(4) 0.0958(8) 0.044(3) Uani 1 ?
C121 C 0.3274(5) 0.0878(3) -0.0061(7) 0.026(2) Uani 1 ?
C122 C 0.2593(5) 0.0661(3) -0.0518(6) 0.032(3) Uani 1 ?
C123 C 0.2636(6) 0.0610(4) -0.1392(7) 0.040(3) Uani 1 ?
C124 C 0.3392(7) 0.0770(4) -0.1825(8) 0.043(3) Uani 1 ?
C125 C 0.4047(6) 0.0973(4) -0.1394(8) 0.042(3) Uani 1 ?
C126 C 0.4000(5) 0.1028(4) -0.0514(7) 0.035(2) Uani 1 ?
C211 C 0.3194(5) 0.2259(3) 0.1697(7) 0.029(2) Uani 1 ?
C212 C 0.3390(6) 0.2545(3) 0.1056(8) 0.041(3) Uani 1 ?
C213 C 0.3900(8) 0.2881(4) 0.1289(10) 0.060(4) Uani 1 ?
C214 C 0.4170(7) 0.2946(4) 0.2159(8) 0.047(3) Uani 1 ?
C215 C 0.3984(6) 0.2670(4) 0.2752(8) 0.041(3) Uani 1 ?
C216 C 0.3507(5) 0.2331(3) 0.2536(7) 0.031(2) Uani 1 ?
C221 C 0.2141(5) 0.1934(3) 0.0326(7) 0.028(2) Uani 1 ?
C222 C 0.2620(5) 0.1866(3) -0.0425(6) 0.029(2) Uani 1 ?
C223 C 0.2285(5) 0.2028(4) -0.1216(7) 0.038(2) Uani 1 ?
C224 C 0.1531(6) 0.2267(3) -0.1251(7) 0.036(3) Uani 1 ?
C225 C 0.1053(6) 0.2326(3) -0.0504(7) 0.034(2) Uani 1 ?
C226 C 0.1349(5) 0.2166(3) 0.0274(7) 0.029(2) Uani 1 ?
C311 C -0.0595(5) 0.0627(3) 0.2053(7) 0.030(2) Uani 1 ?
C312 C -0.0787(6) 0.0398(4) 0.1318(7) 0.036(2) Uani 1 ?
C313 C -0.1647(6) 0.0430(4) 0.0901(8) 0.049(3) Uani 1 ?
C314 C -0.2322(6) 0.0707(5) 0.1184(8) 0.054(3) Uani 1 ?
C315 C -0.2112(6) 0.0909(5) 0.1848(9) 0.057(3) Uani 1 ?
C316 C -0.1244(6) 0.0883(4) 0.2322(9) 0.049(3) Uani 1 ?
C321 C 0.0423(6) 0.0012(3) 0.2857(7) 0.033(2) Uani 1 ?
C322 C -0.0450(6) -0.0149(4) 0.2964(7) 0.042(3) Uani 1 ?
C323 C -0.0534(8) -0.0521(4) 0.3191(8) 0.049(3) Uani 1 ?
C324 C 0.0219(9) -0.0768(4) 0.3333(7) 0.055(4) Uani 1 ?
C325 C 0.1124(7) -0.0621(4) 0.3226(7) 0.047(3) Uani 1 ?
C326 C 0.1237(6) -0.0219(3) 0.2982(7) 0.037(3) Uani 1 ?
C411 C -0.0406(5) 0.1518(4) 0.3911(7) 0.033(2) Uani 1 ?
C412 C -0.0592(6) 0.1885(4) 0.3614(8) 0.040(3) Uani 1 ?
C413 C -0.1470(6) 0.2040(4) 0.3794(9) 0.051(3) Uani 1 ?
C414 C -0.2135(6) 0.1846(4) 0.4231(9) 0.048(3) Uani 1 ?
C415 C -0.1916(6) 0.1476(4) 0.4539(9) 0.052(3) Uani 1 ?
C416 C -0.1042(6) 0.1310(4) 0.4380(8) 0.037(3) Uani 1 ?
C421 C 0.1312(5) 0.1354(3) 0.4783(6) 0.026(2) Uani 1 ?
C422 C 0.1066(6) 0.1648(4) 0.5301(8) 0.038(3) Uani 1 ?
C423 C 0.1486(6) 0.1687(4) 0.6129(8) 0.046(3) Uani 1 ?
C424 C 0.2130(7) 0.1428(4) 0.6412(8) 0.050(3) Uani 1 ?
C425 C 0.2426(6) 0.1117(4) 0.5872(7) 0.040(3) Uani 1 ?
C426 C 0.2014(6) 0.1086(3) 0.5051(7) 0.032(2) Uani 1 ?
C901 C 0.5343(9) 0.2142(6) 0.7377(14) 0.095(5) Uani 1 ?
C902 C 0.6234(9) 0.1940(5) 0.7186(11) 0.074(4) Uani 1 ?
C903 C 0.6393(11) 0.0474(5) 0.7995(14) 0.095(5) Uani 1 ?
C904 C 0.6908(11) 0.0652(8) 0.8662(14) 0.131(7) Uani 1 ?
C905 C 0.3617(9) -0.0008(7) 0.4946(10) 0.096(5) Uani 1 ?
C906 C 0.2680(12) -0.0102(8) 0.4975(13) 0.139(7) Uani 1 ?
H12A H 0.0440(23) 0.0559(8) -0.1160(42) 0.056 Uiso 1 calc
H12B H -0.0628(32) 0.0637(5) -0.1248(38) 0.056 Uiso 1 calc
H12C H -0.0187(52) 0.0476(5) -0.0381(9) 0.056 Uiso 1 calc
H13A H 0.0784(46) 0.1546(10) -0.0941(20) 0.056 Uiso 1 calc
H13B H 0.0213(19) 0.1338(20) -0.1689(20) 0.056 Uiso 1 calc
H13C H 0.1135(29) 0.1149(10) -0.1318(37) 0.056 Uiso 1 calc
H14A H -0.1203(27) 0.1092(6) -0.0023(50) 0.065 Uiso 1 calc
H14B H -0.1107(31) 0.1391(21) -0.0780(12) 0.065 Uiso 1 calc
H14C H -0.0646(10) 0.1482(16) 0.0128(43) 0.065 Uiso 1 calc
H22A H 0.5195(34) 0.1478(14) 0.3169(30) 0.055 Uiso 1 calc
H22B H 0.5666(12) 0.1644(23) 0.4020(16) 0.055 Uiso 1 calc
H22C H 0.5009(25) 0.1912(9) 0.3448(44) 0.055 Uiso 1 calc
H23A H 0.3809(53) 0.2067(8) 0.4493(13) 0.056 Uiso 1 calc
H23B H 0.4398(24) 0.1871(17) 0.5245(30) 0.056 Uiso 1 calc
H23C H 0.3372(32) 0.1738(11) 0.5052(39) 0.056 Uiso 1 calc
H24A H 0.4006(16) 0.1026(12) 0.4926(41) 0.059 Uiso 1 calc
H24B H 0.5027(36) 0.1176(6) 0.5064(35) 0.059 Uiso 1 calc
H24C H 0.4739(51) 0.0934(8) 0.4238(10) 0.059 Uiso 1 calc
H2B1 H 0.4576(7) 0.1860(4) 0.1435(7) 0.045 Uiso 1 calc
H2B2 H 0.4940(7) 0.1429(4) 0.1197(7) 0.045 Uiso 1 calc
H4B1 H 0.0470(8) 0.0647(3) 0.4930(7) 0.046 Uiso 1 calc
H4B2 H 0.0229(8) 0.0274(3) 0.4325(7) 0.046 Uiso 1 calc
H112 H 0.4479(8) 0.0954(3) 0.2605(7) 0.043 Uiso 1 calc
H113 H 0.5756(8) 0.0610(4) 0.3103(8) 0.050 Uiso 1 calc
H114 H 0.6328(8) 0.0099(4) 0.2260(8) 0.052 Uiso 1 calc
H115 H 0.5719(9) -0.0013(4) 0.0949(8) 0.061 Uiso 1 calc
H116 H 0.4395(9) 0.0325(4) 0.0422(8) 0.055 Uiso 1 calc
H122 H 0.2093(8) 0.0553(3) -0.0230(6) 0.037 Uiso 1 calc
H123 H 0.2186(8) 0.0468(4) -0.1695(7) 0.051 Uiso 1 calc
H124 H 0.3401(9) 0.0736(4) -0.2416(8) 0.051 Uiso 1 calc
H125 H 0.4512(9) 0.1079(4) -0.1689(8) 0.051 Uiso 1 calc
H126 H 0.4459(8) 0.1168(4) -0.0225(7) 0.044 Uiso 1 calc
H212 H 0.3164(9) 0.2509(3) 0.0489(8) 0.051 Uiso 1 calc
H213 H 0.4052(11) 0.3060(4) 0.0869(10) 0.084 Uiso 1 calc
H214 H 0.4470(9) 0.3176(4) 0.2322(8) 0.063 Uiso 1 calc
H215 H 0.4172(8) 0.2710(4) 0.3322(8) 0.051 Uiso 1 calc
H216 H 0.3406(7) 0.2146(3) 0.2961(7) 0.040 Uiso 1 calc
H222 H 0.3156(8) 0.1714(3) -0.0399(6) 0.036 Uiso 1 calc
H223 H 0.2621(8) 0.1977(4) -0.1714(7) 0.054 Uiso 1 calc
H224 H 0.1320(8) 0.2384(3) -0.1765(7) 0.047 Uiso 1 calc
H225 H 0.0516(8) 0.2477(3) -0.0527(7) 0.044 Uiso 1 calc
H226 H 0.1030(7) 0.2215(3) 0.0766(7) 0.040 Uiso 1 calc
H312 H -0.0322(8) 0.0231(4) 0.1108(7) 0.045 Uiso 1 calc
H313 H -0.1814(9) 0.0267(4) 0.0437(8) 0.064 Uiso 1 calc
H314 H -0.2877(9) 0.0739(5) 0.0887(8) 0.070 Uiso 1 calc
H315 H -0.2549(9) 0.1083(5) 0.2042(9) 0.073 Uiso 1 calc
H316 H -0.1102(8) 0.1040(4) 0.2803(9) 0.060 Uiso 1 calc
H321 H 0.0483(8) 0.0274(3) 0.2702(7) 0.042 Uiso 1 calc
H322 H -0.0960(9) 0.0007(4) 0.2875(7) 0.052 Uiso 1 calc
H323 H -0.1137(11) -0.0620(4) 0.3258(8) 0.063 Uiso 1 calc
H324 H 0.0147(12) -0.1028(4) 0.3496(7) 0.076 Uiso 1 calc
H325 H 0.1640(10) -0.0782(4) 0.3312(7) 0.061 Uiso 1 calc
H326 H 0.1814(9) -0.0113(3) 0.2908(7) 0.047 Uiso 1 calc
H411 H 0.0168(7) 0.1406(4) 0.3801(7) 0.047 Uiso 1 calc
H412 H -0.0198(8) 0.2027(4) 0.3297(8) 0.052 Uiso 1 calc
H413 H -0.1597(9) 0.2294(4) 0.3605(9) 0.062 Uiso 1 calc
H414 H -0.2695(8) 0.1959(4) 0.4319(9) 0.061 Uiso 1 calc
H415 H -0.2336(9) 0.1338(4) 0.4852(9) 0.070 Uiso 1 calc
H416 H -0.0902(8) 0.1060(4) 0.4586(8) 0.049 Uiso 1 calc
H422 H 0.0607(8) 0.1826(4) 0.5117(8) 0.047 Uiso 1 calc
H423 H 0.1343(9) 0.1896(4) 0.6478(8) 0.058 Uiso 1 calc
H424 H 0.2362(9) 0.1449(4) 0.6973(8) 0.062 Uiso 1 calc
H425 H 0.2888(8) 0.0943(4) 0.6064(7) 0.053 Uiso 1 calc
H426 H 0.2211(8) 0.0892(3) 0.4677(7) 0.043 Uiso 1 calc
H90A H 0.5272(13) 0.2378(6) 0.7031(14) 0.104 Uiso 1 calc
H90B H 0.5349(13) 0.2221(6) 0.7976(14) 0.104 Uiso 1 calc
H90C H 0.6269(12) 0.1709(5) 0.7545(11) 0.100 Uiso 1 calc
H90D H 0.6718(12) 0.2115(5) 0.7345(11) 0.100 Uiso 1 calc
H90E H 0.5798(15) 0.0392(5) 0.8216(14) 0.123 Uiso 1 calc
H90F H 0.6709(15) 0.0238(5) 0.7824(14) 0.123 Uiso 1 calc
H90G H 0.7533(16) 0.0682(8) 0.8473(14) 0.163 Uiso 1 calc
H90H H 0.6932(16) 0.0471(8) 0.9145(14) 0.163 Uiso 1 calc
H90I H 0.3677(13) 0.0166(7) 0.4459(10) 0.118 Uiso 1 calc
H90J H 0.3946(13) -0.0246(7) 0.4832(10) 0.118 Uiso 1 calc
H90K H 0.2534(17) -0.0237(8) 0.4445(13) 0.182 Uiso 1 calc
H90L H 0.2358(17) 0.0141(8) 0.4978(13) 0.182 Uiso 1 calc

loop_
_geom_angle_atom_site_label_1
_geom_angle_atom_site_label_2
_geom_angle_atom_site_label_3
_geom_angle
_geom_angle_publ_flag
C(10) Re(1) Re(2) 88.3(2) ?
C(10) Re(1) Cl(11) 166.4(2) ?
Re(2) Re(1) Cl(11) 104.84(5) ?
C(10) Re(1) P(1) 89.55(19) ?
Re(2) Re(1) P(1) 99.90(5) ?
Cl(11) Re(1) P(1) 91.69(6) ?
C(10) Re(1) P(3) 90.1(2) ?
Re(2) Re(1) P(3) 94.61(5) ?
Cl(11) Re(1) P(3) 85.32(6) ?
P(1) Re(1) P(3) 165.47(7) ?
C(10) Re(1) Cl(12) 80.0(2) ?
Re(2) Re(1) Cl(12) 167.57(5) ?
Cl(11) Re(1) Cl(12) 86.64(6) ?
P(1) Re(1) Cl(12) 84.24(6) ?
P(3) Re(1) Cl(12) 81.39(6) ?
C(20) Re(2) Re(1) 88.1(2) ?
C(20) Re(2) Cl(22) 165.7(2) ?
Re(1) Re(2) Cl(22) 106.20(5) ?
C(20) Re(2) P(4) 90.1(2) ?
Re(1) Re(2) P(4) 97.51(5) ?
Cl(22) Re(2) P(4) 88.54(6) ?
C(20) Re(2) P(2) 85.0(2) ?
Re(1) Re(2) P(2) 94.91(5) ?
Cl(22) Re(2) P(2) 93.11(6) ?
P(4) Re(2) P(2) 166.48(6) ?
C(20) Re(2) Cl(21) 78.2(2) ?
Re(1) Re(2) Cl(21) 165.06(5) ?
Cl(22) Re(2) Cl(21) 87.59(6) ?
P(4) Re(2) Cl(21) 76.73(6) ?
P(2) Re(2) Cl(21) 89.93(6) ?
C(111) P(1) C(121) 100.3(3) ?
C(111) P(1) C(1B) 105.4(3) ?
C(121) P(1) C(1B) 102.6(3) ?
C(111) P(1) Re(1) 116.6(2) ?
C(121) P(1) Re(1) 122.0(2) ?
C(1B) P(1) Re(1) 108.0(2) ?
C(221) P(2) C(1B) 106.1(3) ?
C(221) P(2) C(211) 99.4(3) ?
C(1B) P(2) C(211) 101.4(3) ?
C(221) P(2) Re(2) 121.7(2) ?
C(1B) P(2) Re(2) 106.6(2) ?
C(211) P(2) Re(2) 119.3(3) ?
C(122) C(121) C(126) 118.3(7) ?
C(122) C(121) P(1) 122.8(6) ?
C(126) C(121) P(1) 118.9(6) ?
C(121) C(122) C(123) 120.8(8) ?
C(122) C(123) C(124) 119.1(8) ?
C(125) C(124) C(123) 119.8(8) ?
C(124) C(125) C(126) 121.0(8) ?
C(125) C(126) C(121) 121.0(8) ?
C(212) C(211) C(216) 117.7(7) ?
C(212) C(211) P(2) 121.0(6) ?
C(216) C(211) P(2) 121.2(6) ?
C(211) C(212) C(213) 120.4(8) ?
C(212) C(213) C(214) 120.2(9) ?
C(215) C(214) C(213) 118.7(8) ?
C(214) C(215) C(216) 121.2(8) ?
C(215) C(216) C(211) 121.7(8) ?
C(226) C(221) C(222) 119.3(7) ?
C(226) C(221) P(2) 117.0(6) ?
C(222) C(221) P(2) 123.0(6) ?
C(223) C(222) C(221) 118.9(7) ?
C(224) C(223) C(222) 123.1(8) ?
C(223) C(224) C(225) 117.9(7) ?
C(224) C(225) C(226) 122.1(8) ?
C(221) C(226) C(225) 118.7(8) ?
C(316) C(311) C(312) 119.6(7) ?
C(316) C(311) P(3) 124.3(6) ?
C(312) C(311) P(3) 116.1(6) ?
C(313) C(312) C(311) 118.7(8) ?
C(312) C(313) C(314) 120.1(8) ?
C(315) C(314) C(313) 118.6(9) ?
C(314) C(315) C(316) 122.6(10) ?
C(311) P(3) C(3B) 107.2(3) ?
C(311) P(3) C(321) 99.9(4) ?
C(3B) P(3) C(321) 100.7(3) ?
C(311) P(3) Re(1) 115.8(3) ?
C(3B) P(3) Re(1) 108.1(2) ?
C(321) P(3) Re(1) 123.3(3) ?
C(3B) P(4) C(421) 103.3(3) ?
C(3B) P(4) C(411) 102.5(3) ?
C(421) P(4) C(411) 100.1(3) ?
C(3B) P(4) Re(2) 111.0(2) ?
C(421) P(4) Re(2) 117.1(2) ?
C(411) P(4) Re(2) 120.6(3) ?
C(10) N(10) C(11) 174.7(8) ?
C(20) N(20) C(21) 167.4(7) ?
N(10) C(10) Re(1) 175.0(7) ?
N(10) C(11) C(13) 108.8(6) ?
N(10) C(11) C(14) 107.4(6) ?
C(13) C(11) C(14) 112.2(7) ?
N(10) C(11) C(12) 106.0(6) ?
C(13) C(11) C(12) 108.4(7) ?
C(14) C(11) C(12) 113.7(7) ?
C(2B) C(1B) P(2) 122.4(6) ?
C(2B) C(1B) P(1) 122.7(6) ?
P(2) C(1B) P(1) 114.3(4) ?
N(20) C(20) Re(2) 173.2(6) ?
N(20) C(21) C(24) 108.0(6) ?
N(20) C(21) C(23) 106.9(6) ?
C(24) C(21) C(23) 112.4(7) ?
N(20) C(21) C(22) 107.8(6) ?
C(24) C(21) C(22) 108.8(7) ?
C(23) C(21) C(22) 112.8(7) ?
C(4B) C(3B) P(4) 124.1(6) ?
C(4B) C(3B) P(3) 122.2(6) ?
P(4) C(3B) P(3) 112.6(4) ?
C(116) C(111) C(112) 119.8(7) ?
C(116) C(111) P(1) 122.3(6) ?
C(112) C(111) P(1) 117.8(6) ?
C(113) C(112) C(111) 119.8(8) ?
C(114) C(113) C(112) 120.2(8) ?
C(113) C(114) C(115) 119.7(8) ?
C(114) C(115) C(116) 121.0(8) ?
C(111) C(116) C(115) 119.5(8) ?
C(311) C(316) C(315) 120.4(8) ?
C(322) C(321) C(326) 121.7(8) ?
C(322) C(321) P(3) 118.8(7) ?
C(326) C(321) P(3) 119.4(6) ?
C(323) C(322) C(321) 119.4(9) ?
C(324) C(323) C(322) 121.7(9) ?
C(323) C(324) C(325) 121.3(9) ?
C(324) C(325) C(326) 118.5(9) ?
C(321) C(326) C(325) 117.4(8) ?
C(412) C(411) C(416) 121.1(8) ?
C(412) C(411) P(4) 120.2(6) ?
C(416) C(411) P(4) 118.6(6) ?
C(411) C(412) C(413) 117.0(8) ?
C(414) C(413) C(412) 123.6(9) ?
C(415) C(414) C(413) 117.9(8) ?
C(414) C(415) C(416) 120.4(9) ?
C(411) C(416) C(415) 119.8(9) ?
C(422) C(421) C(426) 119.2(7) ?
C(422) C(421) P(4) 121.6(6) ?
C(426) C(421) P(4) 119.1(6) ?
C(421) C(422) C(423) 120.8(8) ?
C(424) C(423) C(422) 120.4(9) ?
C(423) C(424) C(425) 121.3(8) ?
C(426) C(425) C(424) 117.7(8) ?
C(425) C(426) C(421) 120.5(8) ?
C(902) C(901) Cl(91) 115.4(10) ?
C(901) C(902) Cl(92) 113.1(9) ?
C(904) C(903) Cl(93) 114.5(11) ?
C(903) C(904) Cl(94) 120.2(11) ?
C(906) C(905) Cl(95) 118.1(11) ?
C(905) C(906) Cl(96) 118.0(11) ?

loop_
_geom_bond_atom_site_label_1
_geom_bond_atom_site_label_2
_geom_bond_distance
_geom_bond_publ_flag
Re(1) C(10) 2.016(8) ?
Re(1) Re(2) 2.3497(4) ?
Re(1) Cl(11) 2.4512(17) ?
Re(1) P(1) 2.4520(19) ?
Re(1) P(3) 2.4605(19) ?
Re(1) Cl(12) 2.5779(18) ?
Re(2) C(20) 2.016(7) ?
Re(2) Cl(22) 2.4330(17) ?
Re(2) P(4) 2.4696(19) ?
Re(2) P(2) 2.4797(19) ?
Re(2) Cl(21) 2.5793(19) ?
Cl(91) C(901) 1.734(12) ?
Cl(92) C(902) 1.764(12) ?
Cl(93) C(903) 1.869(14) ?
Cl(94) C(904) 1.738(17) ?
Cl(95) C(905) 1.761(13) ?
Cl(96) C(906) 1.712(13) ?
P(1) C(111) 1.835(7) ?
P(1) C(121) 1.839(7) ?
P(1) C(1B) 1.846(7) ?
P(2) C(221) 1.816(8) ?
P(2) C(1B) 1.823(7) ?
P(2) C(211) 1.837(8) ?
P(3) C(311) 1.839(7) ?
P(3) C(3B) 1.842(8) ?
P(3) C(321) 1.873(8) ?
P(4) C(3B) 1.826(8) ?
P(4) C(421) 1.833(7) ?
P(4) C(411) 1.872(8) ?
N(10) C(10) 1.154(9) ?
N(10) C(11) 1.463(8) ?
N(20) C(20) 1.154(9) ?
N(20) C(21) 1.442(9) ?
C(11) C(13) 1.491(11) ?
C(11) C(14) 1.528(11) ?
C(11) C(12) 1.553(11) ?
C(1B) C(2B) 1.319(10) ?
C(21) C(24) 1.513(11) ?
C(21) C(23) 1.530(12) ?
C(21) C(22) 1.568(11) ?
C(3B) C(4B) 1.334(11) ?
C(111) C(116) 1.366(11) ?
C(111) C(112) 1.410(10) ?
C(112) C(113) 1.394(10) ?
C(113) C(114) 1.374(12) ?
C(114) C(115) 1.374(12) ?
C(115) C(116) 1.406(11) ?
C(121) C(122) 1.390(10) ?
C(121) C(126) 1.398(11) ?
C(122) C(123) 1.394(10) ?
C(123) C(124) 1.420(13) ?
C(124) C(125) 1.347(12) ?
C(125) C(126) 1.383(11) ?
C(211) C(212) 1.386(11) ?
C(211) C(216) 1.392(10) ?
C(212) C(213) 1.398(12) ?
C(213) C(214) 1.406(13) ?
C(214) C(215) 1.352(12) ?
C(215) C(216) 1.375(11) ?
C(221) C(226) 1.391(10) ?
C(221) C(222) 1.405(11) ?
C(222) C(223) 1.390(10) ?
C(223) C(224) 1.348(11) ?
C(224) C(225) 1.378(12) ?
C(225) C(226) 1.409(10) ?
C(311) C(316) 1.357(12) ?
C(311) C(312) 1.403(10) ?
C(312) C(313) 1.381(11) ?
C(313) C(314) 1.453(14) ?
C(314) C(315) 1.281(13) ?
C(315) C(316) 1.407(12) ?
C(321) C(322) 1.383(11) ?
C(321) C(326) 1.423(12) ?
C(322) C(323) 1.376(13) ?
C(323) C(324) 1.358(14) ?
C(324) C(325) 1.412(13) ?
C(325) C(326) 1.437(12) ?
C(411) C(412) 1.381(11) ?
C(411) C(416) 1.388(11) ?
C(413) C(414) 1.384(13) ?
C(414) C(415) 1.375(13) ?
C(415) C(416) 1.417(12) ?
C(421) C(422) 1.378(11) ?
C(421) C(426) 1.405(11) ?
C(422) C(423) 1.390(11) ?
C(423) C(424) 1.340(13) ?
C(424) C(425) 1.430(13) ?
C(425) C(426) 1.396(11) ?
C(901) C(902) 1.505(16) ?
C(903) C(904) 1.352(18) ?
C(905) C(906) 1.403(17) ?
